data_7707808
loop_
_publ_author_name
'Zhang, Wenyao'
'Jin, Wenqi'
'Cheng, Meng'
'Zhang, Ruonan'
'Yang, Zhihua'
'Pan, Shilie'

_publ_section_title
;
 From centrosymmetric to noncentrosymmetric: effect of the cation on the
 crystal structures and birefringence values of
 (NH<sub>4</sub>)<sub><i>n</i>-2</sub>AE(PO<sub>2</sub>F<sub>2</sub>)<sub><i>n</i></sub>
 (AE = Mg, Sr and Ba; <i>n</i> = 2, 3 and 4).
;
_journal_issue 29
_journal_name_full 'Dalton transactions (Cambridge, England : 2003)'
_journal_page_first 10206
_journal_page_last 10213
_journal_paper_doi 10.1039/d1dt00698c
_journal_volume 50
_journal_year 2021
_chemical_formula_moiety 'F6 O6 P3 Sr, H4 N'
_chemical_formula_sum 'F6 H4 N O6 P3 Sr'
_chemical_formula_weight 408.57
_space_group_crystal_system triclinic
_space_group_IT_number 2
_space_group_name_Hall '-P 1'
_space_group_name_H-M_alt 'P -1'
_atom_sites_solution_hydrogens difmap
_audit_creation_date 2021-04-24
_audit_creation_method
;
Olex2 1.5-dev
(compiled 2021.04.12 svn.r67f51adf for OlexSys, GUI svn.r6225)
;
_audit_update_record
;
2021-05-10 deposited with the CCDC.	2021-06-23 downloaded from the CCDC.
;
_cell_angle_alpha 88.861(6)
_cell_angle_beta 87.435(6)
_cell_angle_gamma 89.323(5)
_cell_formula_units_Z 4
_cell_length_a 7.3703(17)
_cell_length_b 11.054(3)
_cell_length_c 13.645(3)
_cell_measurement_reflns_used 4519
_cell_measurement_temperature 296(2)
_cell_measurement_theta_max 27.41
_cell_measurement_theta_min 2.40
_cell_volume 1110.3(5)
_computing_cell_refinement 'Bruker SAINT'
_computing_data_collection 'Bruker APEX2'
_computing_data_reduction 'Bruker SAINT'
_computing_molecular_graphics 'Olex2 1.5-dev (Dolomanov et al., 2009)'
_computing_publication_material 'Olex2 1.5-dev (Dolomanov et al., 2009)'
_computing_structure_refinement 'SHELXL 2018/3 (Sheldrick, 2015)'
_computing_structure_solution 'olex2.solve (Bourhis et al., 2015)'
_diffrn_ambient_temperature 296.15
_diffrn_measured_fraction_theta_full 0.994
_diffrn_measured_fraction_theta_max 0.987
_diffrn_measurement_device_type 'Bruker APEX-II CCD'
_diffrn_measurement_method '\f and \w scans'
_diffrn_radiation_type MoK\a
_diffrn_radiation_wavelength 0.71073
_diffrn_reflns_av_R_equivalents 0.0376
_diffrn_reflns_av_unetI/netI 0.0424
_diffrn_reflns_Laue_measured_fraction_full 0.994
_diffrn_reflns_Laue_measured_fraction_max 0.987
_diffrn_reflns_limit_h_max 9
_diffrn_reflns_limit_h_min -9
_diffrn_reflns_limit_k_max 14
_diffrn_reflns_limit_k_min -14
_diffrn_reflns_limit_l_max 17
_diffrn_reflns_limit_l_min -17
_diffrn_reflns_number 15491
_diffrn_reflns_point_group_measured_fraction_full 0.994
_diffrn_reflns_point_group_measured_fraction_max 0.987
_diffrn_reflns_theta_full 25.242
_diffrn_reflns_theta_max 27.497
_diffrn_reflns_theta_min 1.494
_exptl_absorpt_coefficient_mu 5.388
_exptl_absorpt_correction_T_max 0.7456
_exptl_absorpt_correction_T_min 0.5541
_exptl_absorpt_correction_type none
_exptl_absorpt_process_details
;
SADABS-2016/2 (Bruker,2016/2) was used for absorption correction. 
wR2(int) was 0.1154 before and 0.0452 after correction. 
The Ratio of minimum to maximum transmission is 0.7432. 
The \l/2 correction factor is Not present. 
;
_exptl_crystal_colour colorless
_exptl_crystal_density_diffrn 2.444
_exptl_crystal_description block
_exptl_crystal_F_000 784
_exptl_crystal_size_max 0.15
_exptl_crystal_size_mid 0.13
_exptl_crystal_size_min 0.12
_refine_diff_density_max 0.452
_refine_diff_density_min -0.441
_refine_diff_density_rms 0.097
_refine_ls_extinction_coef 0.0020(4)
_refine_ls_extinction_expression Fc^*^=kFc[1+0.001xFc^2^\l^3^/sin(2\q)]^-1/4^
_refine_ls_extinction_method 'SHELXL-2018/3 (Sheldrick 2018)'
_refine_ls_goodness_of_fit_ref 1.064
_refine_ls_hydrogen_treatment refall
_refine_ls_matrix_type full
_refine_ls_number_parameters 395
_refine_ls_number_reflns 5039
_refine_ls_number_restraints 333
_refine_ls_restrained_S_all 1.087
_refine_ls_R_factor_all 0.0415
_refine_ls_R_factor_gt 0.0291
_refine_ls_shift/su_max 0.001
_refine_ls_shift/su_mean 0.000
_refine_ls_structure_factor_coef Fsqd
_refine_ls_weighting_details 'w=1/[\s^2^(Fo^2^)+(0.0307P)^2^] where P=(Fo^2^+2Fc^2^)/3'
_refine_ls_weighting_scheme calc
_refine_ls_wR_factor_gt 0.0629
_refine_ls_wR_factor_ref 0.0676
_reflns_Friedel_coverage 0.000
_reflns_number_gt 4146
_reflns_number_total 5039
_reflns_threshold_expression 'I > 2\s(I)'
_cod_data_source_file d1dt00698c2.cif
_cod_data_source_block 1_CCDC1
_cod_depositor_comments 'Adding full bibliography for 7707807--7707810.cif.'
_cod_original_cell_volume 1110.3(4)
_cod_database_code 7707808
_shelx_shelxl_version_number 2018/3
_shelx_space_group_comment
;
The symmetry employed for this shelxl refinement is uniquely defined
by the following loop, which should always be used as a source of
symmetry information in preference to the above space-group names.
They are only intended as comments.
;
_olex2_refinement_description
;
1. Restrained distances
 N1-H1B = N1-H1C = N1-H1D = N1-H1A
 0.95 with sigma of 0.02
 N2-H2A = N2-H2B = N2-H2C = N2-H2D
 0.95 with sigma of 0.02
 H1B-H1C = H1B-H1D = H1B-H1A = H1C-H1D = H1C-H1A = H1D-H1A
 1.57 with sigma of 0.04
 H2A-H2B = H2A-H2C = H2A-H2D = H2B-H2C = H2B-H2D = H2C-H2D
 1.57 with sigma of 0.04
 O12-F11 \\sim O12-F11A
 with sigma of 0.04
 P6-O11 \\sim P6A-O11
 with sigma of 0.02
 P6-F12 \\sim P6A-F12A
 with sigma of 0.02
 P6-O12 \\sim P6A-O12
 with sigma of 0.02
 F11-F12 \\sim F11A-F12A
 with sigma of 0.04
 O11-F11 \\sim O11-F11A
 with sigma of 0.04
 O11-F12 \\sim O11-F12A
 with sigma of 0.04
 P6-F11 \\sim P6A-F11A
 with sigma of 0.02
 O12-F12 \\sim O12-F12A
 with sigma of 0.04
 O5-F6A \\sim O5-F6B
 with sigma of 0.04
 P3-O6 \\sim P3A-O6
 with sigma of 0.02
 P3-F5A \\sim P3A-F5B
 with sigma of 0.02
 O5-F5A \\sim O5-F5B
 with sigma of 0.04
 P3-O5 \\sim P3A-O5
 with sigma of 0.02
 F5A-F6A \\sim F5B-F6B
 with sigma of 0.04
 P3-F6A \\sim P3A-F6B
 with sigma of 0.02
 O6-F5A \\sim O6-F5B
 with sigma of 0.04
 O6-F6A \\sim O6-F6B
 with sigma of 0.04
2. Rigid body (RIGU) restrains
 N2, H2A, H2B, H2C, H2D, N1, H1A, H1B, H1C, H1D
 with sigma for 1-2 distances of 0.004 and sigma for 1-3 distances of 0.004
 All non-hydrogen atoms
 with sigma for 1-2 distances of 0.001 and sigma for 1-3 distances of 0.001
3. Others
 Sof(P3)=Sof(F5A)=Sof(F6A)=Sof(P6A)=Sof(F11A)=Sof(F12A)=1-FVAR(1)
 Sof(P6)=Sof(F11)=Sof(F12)=Sof(P3A)=Sof(F5B)=Sof(F6B)=FVAR(1)
;
_olex2_submission_special_instructions 'No special instructions were received'

loop_
_space_group_symop_operation_xyz
'x, y, z'
'-x, -y, -z'

loop_
_atom_site_label
_atom_site_type_symbol
_atom_site_fract_x
_atom_site_fract_y
_atom_site_fract_z
_atom_site_U_iso_or_equiv
_atom_site_adp_type
_atom_site_occupancy
_atom_site_site_symmetry_order
_atom_site_calc_flag
_atom_site_refinement_flags_posn
_atom_site_refinement_flags_adp
_atom_site_refinement_flags_occupancy
_atom_site_disorder_assembly
_atom_site_disorder_group
Sr1 Sr -0.24076(3) 0.95268(2) 0.09277(2) 0.01628(8) Uani 1 1 d . . . . .
Sr2 Sr -0.22579(3) 0.44890(2) 0.41148(2) 0.01631(8) Uani 1 1 d . . . . .
N1 N -0.0592(4) 0.8012(3) 0.3878(2) 0.0299(7) Uani 1 1 d D . . . .
N2 N 0.0063(4) 1.2926(3) 0.1230(2) 0.0311(7) Uani 1 1 d D . . . .
H1A H 0.054(3) 0.763(3) 0.395(3) 0.067(14) Uiso 1 1 d D . . . .
H1B H -0.067(8) 0.826(5) 0.3206(18) 0.20(4) Uiso 1 1 d D . . . .
H1C H -0.160(3) 0.754(3) 0.404(3) 0.057(13) Uiso 1 1 d D . . . .
H1D H -0.066(7) 0.868(3) 0.430(3) 0.13(2) Uiso 1 1 d D . . . .
H2A H 0.117(3) 1.263(3) 0.097(3) 0.060(13) Uiso 1 1 d D . . . .
H2B H -0.092(4) 1.260(3) 0.088(2) 0.061(13) Uiso 1 1 d D . . . .
H2C H -0.012(6) 1.275(4) 0.1878(14) 0.10(2) Uiso 1 1 d D . . . .
H2D H 0.006(5) 1.3781(16) 0.112(3) 0.080(16) Uiso 1 1 d D . . . .
P1 P -0.44776(11) 0.28654(8) 0.62328(6) 0.02460(19) Uani 1 1 d . . . . .
P2 P -0.73254(10) 0.36616(8) 0.38375(6) 0.02315(19) Uani 1 1 d . . . . .
P3 P -0.1120(18) 0.6247(8) 0.1673(7) 0.0332(12) Uani 0.407(19) 1 d D . P A 2
P4 P -0.21137(11) 1.12144(8) 0.33825(6) 0.02405(19) Uani 1 1 d . . . . .
P5 P -0.75562(10) 0.98369(8) 0.15884(6) 0.02162(18) Uani 1 1 d . . . . .
P6 P -0.4660(9) 1.2566(6) 0.0411(6) 0.0251(9) Uani 0.593(19) 1 d D . P A 1
O1 O -0.6252(3) 0.33957(19) 0.59980(16) 0.0279(5) Uani 1 1 d . . . . .
O2 O -0.2839(3) 0.3076(2) 0.56039(16) 0.0290(5) Uani 1 1 d . . . . .
O3 O -0.8847(3) 0.4179(2) 0.44447(16) 0.0256(5) Uani 1 1 d . . . . .
O4 O -0.5505(3) 0.4143(2) 0.38820(17) 0.0317(5) Uani 1 1 d . . . . .
O5 O -0.1014(4) 0.5457(2) 0.25363(19) 0.0508(7) Uani 1 1 d D . . . .
O6 O -0.1530(4) 0.7535(2) 0.17600(18) 0.0386(6) Uani 1 1 d D . . . .
O7 O -0.8972(3) 1.0052(2) 0.08683(15) 0.0246(5) Uani 1 1 d . . . . .
O8 O -0.5696(3) 0.9556(2) 0.12597(17) 0.0313(5) Uani 1 1 d . . . . .
O9 O -0.1832(3) 1.0310(2) 0.26247(17) 0.0328(5) Uani 1 1 d . . . . .
O10 O -0.1630(3) 1.2490(2) 0.32205(17) 0.0318(5) Uani 1 1 d . . . . .
O11 O -0.6468(3) 1.20907(19) 0.02544(16) 0.0270(5) Uani 1 1 d D . . . .
O12 O -0.3110(3) 1.1784(2) 0.06693(18) 0.0334(5) Uani 1 1 d D . . . .
F1 F -0.4717(3) 0.14922(18) 0.63701(19) 0.0541(6) Uani 1 1 d . . . . .
F2 F -0.4061(3) 0.3186(2) 0.72877(15) 0.0556(6) Uani 1 1 d . . . . .
F3 F -0.7312(3) 0.22867(18) 0.40290(17) 0.0472(6) Uani 1 1 d . . . . .
F4 F -0.7874(3) 0.3670(2) 0.27672(14) 0.0478(6) Uani 1 1 d . . . . .
F5A F -0.223(3) 0.5678(8) 0.0878(11) 0.086(4) Uani 0.407(19) 1 d D . P A 2
F6A F 0.0706(19) 0.6089(15) 0.1114(12) 0.090(4) Uani 0.407(19) 1 d D . P A 2
F7 F -0.1109(4) 1.0744(2) 0.42895(17) 0.0653(7) Uani 1 1 d . . . . .
F8 F -0.4029(3) 1.1139(2) 0.3821(2) 0.0702(8) Uani 1 1 d . . . . .
F9 F -0.8235(3) 0.8864(2) 0.23236(16) 0.0503(6) Uani 1 1 d . . . . .
F10 F -0.7577(3) 1.0912(2) 0.22814(16) 0.0506(6) Uani 1 1 d . . . . .
F11 F -0.4938(11) 1.3597(6) 0.1118(9) 0.062(2) Uani 0.593(19) 1 d D . P A 1
F12 F -0.4007(12) 1.3297(10) -0.0490(7) 0.067(2) Uani 0.593(19) 1 d D . P A 1
P6A P -0.4708(13) 1.2564(9) 0.0556(9) 0.0262(12) Uani 0.407(19) 1 d D . P A 2
F11A F -0.4923(15) 1.3211(16) 0.1537(10) 0.067(3) Uani 0.407(19) 1 d D . P A 2
F12A F -0.4172(16) 1.3654(10) -0.0083(14) 0.064(3) Uani 0.407(19) 1 d D . P A 2
P3A P -0.1398(13) 0.6226(6) 0.1723(5) 0.0343(10) Uani 0.593(19) 1 d D . P A 1
F5B F -0.3168(14) 0.5760(7) 0.1336(9) 0.080(3) Uani 0.593(19) 1 d D . P A 1
F6B F -0.018(2) 0.5892(8) 0.0836(6) 0.085(3) Uani 0.593(19) 1 d D . P A 1

loop_
_atom_site_aniso_label
_atom_site_aniso_U_11
_atom_site_aniso_U_22
_atom_site_aniso_U_33
_atom_site_aniso_U_23
_atom_site_aniso_U_13
_atom_site_aniso_U_12
Sr1 0.01300(14) 0.01665(15) 0.01925(15) -0.00151(11) -0.00058(10) -0.00042(10)
Sr2 0.01276(14) 0.01546(15) 0.02081(16) -0.00038(11) -0.00195(10) 0.00037(10)
N1 0.0237(16) 0.0298(17) 0.0359(18) 0.0069(14) -0.0010(12) -0.0042(13)
N2 0.0274(17) 0.0305(17) 0.0360(19) -0.0062(14) -0.0059(13) -0.0009(13)
P1 0.0201(4) 0.0246(4) 0.0287(5) 0.0065(4) 0.0002(3) 0.0031(3)
P2 0.0133(4) 0.0294(5) 0.0272(4) -0.0113(4) -0.0023(3) 0.0009(3)
P3 0.046(3) 0.0219(14) 0.031(2) 0.0064(14) 0.0044(16) 0.0034(16)
P4 0.0266(4) 0.0201(4) 0.0253(4) -0.0056(3) 0.0015(3) 0.0018(3)
P5 0.0133(4) 0.0322(5) 0.0193(4) 0.0020(3) -0.0003(3) -0.0001(3)
P6 0.0224(10) 0.0164(13) 0.037(2) 0.0002(12) -0.0042(12) -0.0019(8)
O1 0.0192(10) 0.0273(12) 0.0366(13) 0.0045(10) 0.0016(9) 0.0054(9)
O2 0.0202(10) 0.0320(13) 0.0340(12) 0.0076(10) 0.0031(8) 0.0044(9)
O3 0.0160(10) 0.0336(12) 0.0278(12) -0.0134(10) -0.0026(8) 0.0040(9)
O4 0.0155(9) 0.0436(14) 0.0363(13) -0.0034(11) -0.0044(9) -0.0042(9)
O5 0.0558(17) 0.0461(16) 0.0472(14) 0.0253(12) 0.0170(11) 0.0230(13)
O6 0.0560(16) 0.0217(9) 0.0389(15) 0.0027(10) -0.0115(12) 0.0023(10)
O7 0.0178(10) 0.0341(13) 0.0220(11) 0.0024(9) -0.0024(8) -0.0014(9)
O8 0.0155(9) 0.0408(14) 0.0372(13) 0.0008(11) 0.0035(8) 0.0000(9)
O9 0.0386(14) 0.0290(12) 0.0313(12) -0.0128(9) -0.0030(10) 0.0027(10)
O10 0.0370(14) 0.0217(10) 0.0367(14) -0.0067(10) 0.0014(10) -0.0013(9)
O11 0.0212(9) 0.0281(12) 0.0320(13) -0.0017(10) -0.0042(9) -0.0006(8)
O12 0.0255(11) 0.0269(12) 0.0489(15) -0.0042(10) -0.0133(10) 0.0002(8)
F1 0.0423(13) 0.0270(10) 0.0913(18) 0.0225(11) 0.0037(12) 0.0015(9)
F2 0.0517(15) 0.0889(18) 0.0264(10) 0.0006(11) -0.0069(9) 0.0090(13)
F3 0.0405(13) 0.0270(10) 0.0741(16) -0.0169(10) 0.0029(11) 0.0022(9)
F4 0.0308(12) 0.0856(18) 0.0282(10) -0.0210(11) -0.0064(8) -0.0005(11)
F5A 0.146(10) 0.037(4) 0.081(6) -0.013(4) -0.051(7) -0.003(5)
F6A 0.083(5) 0.098(7) 0.083(8) 0.030(6) 0.053(5) 0.035(5)
F7 0.117(2) 0.0419(14) 0.0398(13) -0.0037(11) -0.0335(13) 0.0123(14)
F8 0.0474(13) 0.0481(15) 0.112(2) -0.0206(15) 0.0451(13) -0.0062(11)
F9 0.0263(11) 0.0727(14) 0.0504(14) 0.0379(11) -0.0017(9) -0.0035(10)
F10 0.0439(13) 0.0675(14) 0.0421(13) -0.0288(11) -0.0096(10) 0.0077(11)
F11 0.054(3) 0.043(3) 0.092(5) -0.040(3) -0.027(3) 0.011(2)
F12 0.043(3) 0.074(5) 0.080(4) 0.047(3) 0.011(3) -0.001(3)
P6A 0.0192(14) 0.024(2) 0.035(3) -0.0059(16) -0.0016(15) -0.0007(11)
F11A 0.044(4) 0.097(7) 0.065(4) -0.055(4) -0.013(4) 0.012(4)
F12A 0.033(4) 0.040(4) 0.116(8) 0.033(5) 0.004(5) -0.002(3)
P3A 0.054(3) 0.0216(10) 0.0264(14) 0.0020(10) 0.0005(14) 0.0036(12)
F5B 0.102(4) 0.048(3) 0.096(6) 0.005(3) -0.046(4) -0.028(3)
F6B 0.144(7) 0.062(4) 0.045(3) 0.001(3) 0.041(4) 0.028(5)

loop_
_atom_type_symbol
_atom_type_description
_atom_type_scat_dispersion_real
_atom_type_scat_dispersion_imag
_atom_type_scat_source
F F 0.0171 0.0103 'International Tables Vol C Tables 4.2.6.8 and 6.1.1.4'
H H 0.0000 0.0000 'International Tables Vol C Tables 4.2.6.8 and 6.1.1.4'
N N 0.0061 0.0033 'International Tables Vol C Tables 4.2.6.8 and 6.1.1.4'
O O 0.0106 0.0060 'International Tables Vol C Tables 4.2.6.8 and 6.1.1.4'
P P 0.1023 0.0942 'International Tables Vol C Tables 4.2.6.8 and 6.1.1.4'
Sr Sr -1.5307 3.2498 'International Tables Vol C Tables 4.2.6.8 and 6.1.1.4'

loop_
_geom_angle_atom_site_label_1
_geom_angle_atom_site_label_2
_geom_angle_atom_site_label_3
_geom_angle
_geom_angle_site_symmetry_1
_geom_angle_site_symmetry_3
_geom_angle_publ_flag
Sr1 Sr1 Sr1 107.03(2) 2_575 2_475 y
P5 Sr1 Sr1 154.311(17) 1_655 2_475 y
P5 Sr1 Sr1 53.205(16) 2_475 2_475 y
P5 Sr1 Sr1 55.367(17) 2_475 2_575 y
P5 Sr1 Sr1 50.059(18) 1_655 2_575 y
P5 Sr1 P5 105.426(18) 2_475 1_655 y
P5 Sr1 P6 66.77(13) 2_475 2_475 y
P6 Sr1 Sr1 109.76(13) 2_475 2_575 y
P6 Sr1 Sr1 51.24(9) 2_475 2_475 y
P6 Sr1 P5 139.78(10) 2_475 1_655 y
O6 Sr1 Sr1 129.16(6) . 2_475 y
O6 Sr1 Sr1 104.11(6) . 2_575 y
O6 Sr1 P5 73.78(6) . 1_655 y
O6 Sr1 P5 127.33(6) . 2_475 y
O6 Sr1 P6 80.80(12) . 2_475 y
O6 Sr1 O7 86.99(8) . 1_655 y
O6 Sr1 O7 117.15(7) . 2_475 y
O6 Sr1 O11 76.75(7) . 2_475 y
O6 Sr1 O12 160.68(8) . . y
O7 Sr1 Sr1 137.55(5) 1_655 2_475 y
O7 Sr1 Sr1 76.13(5) 2_475 2_475 y
O7 Sr1 Sr1 32.90(5) 2_475 2_575 y
O7 Sr1 Sr1 33.52(5) 1_655 2_575 y
O7 Sr1 P5 23.02(5) 2_475 2_475 y
O7 Sr1 P5 88.67(5) 1_655 2_475 y
O7 Sr1 P5 82.76(5) 2_475 1_655 y
O7 Sr1 P5 17.23(5) 1_655 1_655 y
O7 Sr1 P6 135.70(13) 1_655 2_475 y
O7 Sr1 P6 81.79(14) 2_475 2_475 y
O7 Sr1 O7 66.42(8) 1_655 2_475 y
O8 Sr1 Sr1 150.98(6) . 2_575 y
O8 Sr1 Sr1 44.51(6) . 2_475 y
O8 Sr1 P5 154.57(6) . 1_655 y
O8 Sr1 P5 97.48(6) . 2_475 y
O8 Sr1 P6 60.29(13) . 2_475 y
O8 Sr1 O6 101.00(8) . . y
O8 Sr1 O7 120.49(7) . 2_475 y
O8 Sr1 O7 163.65(7) . 1_655 y
O8 Sr1 O9 91.93(8) . . y
O8 Sr1 O11 77.15(7) . 2_475 y
O8 Sr1 O12 79.40(8) . . y
O9 Sr1 Sr1 125.52(5) . 2_475 y
O9 Sr1 Sr1 106.04(6) . 2_575 y
O9 Sr1 P5 146.95(6) . 2_475 y
O9 Sr1 P5 62.79(5) . 1_655 y
O9 Sr1 P6 142.81(14) . 2_475 y
O9 Sr1 O6 81.12(8) . . y
O9 Sr1 O7 135.39(7) . 2_475 y
O9 Sr1 O7 75.08(7) . 1_655 y
O9 Sr1 O11 152.79(7) . 2_475 y
O9 Sr1 O12 79.57(7) . . y
O11 Sr1 Sr1 61.72(5) 2_475 2_475 y
O11 Sr1 Sr1 94.62(5) 2_475 2_575 y
O11 Sr1 P5 60.10(5) 2_475 2_475 y
O11 Sr1 P5 123.98(5) 2_475 1_655 y
O11 Sr1 P6 16.88(12) 2_475 2_475 y
O11 Sr1 O7 118.83(7) 2_475 1_655 y
O11 Sr1 O7 70.09(7) 2_475 2_475 y
O12 Sr1 Sr1 81.66(5) . 2_575 y
O12 Sr1 Sr1 64.07(5) . 2_475 y
O12 Sr1 P5 97.45(5) . 1_655 y
O12 Sr1 P5 71.24(6) . 2_475 y
O12 Sr1 P6 115.02(11) . 2_475 y
O12 Sr1 O7 88.36(7) . 1_655 y
O12 Sr1 O7 77.72(7) . 2_475 y
O12 Sr1 O11 121.64(7) . 2_475 y
Sr2 Sr2 Sr2 107.71(2) 2_566 2_466 y
P2 Sr2 Sr2 53.745(16) 2_466 2_466 y
P2 Sr2 Sr2 155.177(17) 1_655 2_466 y
P2 Sr2 Sr2 55.482(17) 2_466 2_566 y
P2 Sr2 Sr2 50.304(18) 1_655 2_566 y
P2 Sr2 P2 105.786(18) 2_466 1_655 y
O1 Sr2 Sr2 96.84(5) 2_466 2_566 y
O1 Sr2 Sr2 57.37(5) 2_466 2_466 y
O1 Sr2 P2 58.97(5) 2_466 2_466 y
O1 Sr2 P2 128.34(5) 2_466 1_655 y
O1 Sr2 O3 70.84(7) 2_466 2_466 y
O1 Sr2 O3 122.38(7) 2_466 1_655 y
O2 Sr2 Sr2 80.34(5) . 2_566 y
O2 Sr2 Sr2 68.30(5) . 2_466 y
O2 Sr2 P2 73.61(6) . 2_466 y
O2 Sr2 P2 93.87(5) . 1_655 y
O2 Sr2 O1 121.85(7) . 2_466 y
O2 Sr2 O3 78.43(8) . 2_466 y
O2 Sr2 O3 85.50(7) . 1_655 y
O2 Sr2 O10 83.12(7) . 1_545 y
O3 Sr2 Sr2 138.54(5) 1_655 2_466 y
O3 Sr2 Sr2 32.99(4) 2_466 2_566 y
O3 Sr2 Sr2 33.73(5) 1_655 2_566 y
O3 Sr2 Sr2 76.61(5) 2_466 2_466 y
O3 Sr2 P2 22.97(4) 2_466 2_466 y
O3 Sr2 P2 17.19(5) 1_655 1_655 y
O3 Sr2 P2 89.02(5) 1_655 2_466 y
O3 Sr2 P2 83.12(5) 2_466 1_655 y
O3 Sr2 O3 66.72(7) 1_655 2_466 y
O4 Sr2 Sr2 152.40(6) . 2_566 y
O4 Sr2 Sr2 45.30(5) . 2_466 y
O4 Sr2 P2 98.82(6) . 2_466 y
O4 Sr2 P2 153.10(6) . 1_655 y
O4 Sr2 O1 74.09(8) . 2_466 y
O4 Sr2 O2 82.66(7) . . y
O4 Sr2 O3 163.31(8) . 1_655 y
O4 Sr2 O3 121.79(7) . 2_466 y
O4 Sr2 O5 106.12(9) . . y
O4 Sr2 O10 86.99(8) . 1_545 y
O5 Sr2 Sr2 127.14(5) . 2_466 y
O5 Sr2 Sr2 95.75(8) . 2_566 y
O5 Sr2 P2 72.32(6) . 1_655 y
O5 Sr2 P2 116.77(7) . 2_466 y
O5 Sr2 O1 73.62(7) . 2_466 y
O5 Sr2 O2 164.26(7) . . y
O5 Sr2 O3 83.01(8) . 1_655 y
O5 Sr2 O3 106.57(9) . 2_466 y
O5 Sr2 O10 84.32(8) . 1_545 y
O10 Sr2 Sr2 125.32(5) 1_545 2_466 y
O10 Sr2 Sr2 112.20(5) 1_545 2_566 y
O10 Sr2 P2 154.98(5) 1_545 2_466 y
O10 Sr2 P2 66.12(5) 1_545 1_655 y
O10 Sr2 O1 145.15(7) 1_545 2_466 y
O10 Sr2 O3 79.94(7) 1_545 1_655 y
O10 Sr2 O3 142.79(7) 1_545 2_466 y
H1A N1 H1B 107(3) . . ?
H1A N1 H1C 116(3) . . ?
H1A N1 H1D 108(3) . . ?
H1B N1 H1C 107(3) . . ?
H1B N1 H1D 112(3) . . ?
H1C N1 H1D 106(3) . . ?
H2A N2 H2B 110(3) . . ?
H2A N2 H2C 113(3) . . ?
H2A N2 H2D 107(3) . . ?
H2B N2 H2C 109(3) . . ?
H2B N2 H2D 108(3) . . ?
H2C N2 H2D 110(3) . . ?
O1 P1 F1 107.85(13) . . ?
O1 P1 F2 108.91(13) . . ?
O2 P1 O1 121.87(13) . . ?
O2 P1 F1 108.24(13) . . ?
O2 P1 F2 108.36(14) . . ?
F2 P1 F1 99.25(15) . . ?
Sr2 P2 Sr2 74.213(17) 2_466 1_455 ?
O3 P2 Sr2 31.14(8) . 1_455 ?
O3 P2 Sr2 44.15(9) . 2_466 ?
O3 P2 F3 107.34(13) . . ?
O3 P2 F4 108.29(12) . . ?
O4 P2 Sr2 143.25(10) . 1_455 ?
O4 P2 Sr2 77.79(10) . 2_466 ?
O4 P2 O3 120.50(14) . . ?
O4 P2 F3 110.63(13) . . ?
O4 P2 F4 109.22(13) . . ?
F3 P2 Sr2 117.14(10) . 2_466 ?
F3 P2 Sr2 103.16(9) . 1_455 ?
F4 P2 Sr2 78.68(8) . 1_455 ?
F4 P2 Sr2 138.91(10) . 2_466 ?
F4 P2 F3 98.62(14) . . ?
O5 P3 O6 121.4(7) . . ?
O5 P3 F5A 111.7(8) . . ?
O5 P3 F6A 105.0(8) . . ?
O6 P3 F5A 111.2(7) . . ?
O6 P3 F6A 109.1(9) . . ?
F6A P3 F5A 94.8(8) . . ?
O9 P4 O10 122.50(14) . . ?
O9 P4 F7 106.78(13) . . ?
O9 P4 F8 109.90(15) . . ?
O10 P4 F7 107.49(15) . . ?
O10 P4 F8 109.38(13) . . ?
F8 P4 F7 97.89(17) . . ?
Sr1 P5 Sr1 74.575(18) 2_475 1_455 ?
O7 P5 Sr1 31.40(8) . 1_455 ?
O7 P5 Sr1 44.38(8) . 2_475 ?
O7 P5 F9 108.20(13) . . ?
O7 P5 F10 108.16(13) . . ?
O8 P5 Sr1 143.05(11) . 1_455 ?
O8 P5 Sr1 77.49(10) . 2_475 ?
O8 P5 O7 120.47(13) . . ?
O8 P5 F9 109.47(13) . . ?
O8 P5 F10 109.75(14) . . ?
F9 P5 Sr1 78.19(8) . 1_455 ?
F9 P5 Sr1 138.96(10) . 2_475 ?
F9 P5 F10 98.54(14) . . ?
F10 P5 Sr1 104.44(9) . 1_455 ?
F10 P5 Sr1 117.55(10) . 2_475 ?
O11 P6 Sr1 31.0(2) . 2_475 ?
O11 P6 O12 122.8(5) . . ?
O11 P6 F11 106.2(5) . . ?
O11 P6 F12 109.4(6) . . ?
O12 P6 Sr1 102.9(3) . 2_475 ?
O12 P6 F11 111.7(5) . . ?
O12 P6 F12 105.6(6) . . ?
F11 P6 Sr1 137.0(4) . 2_475 ?
F11 P6 F12 98.5(5) . . ?
F12 P6 Sr1 95.9(5) . 2_475 ?
P1 O1 Sr2 138.02(14) . 2_466 ?
P1 O2 Sr2 131.38(12) . . ?
Sr2 O3 Sr2 113.28(7) 1_455 2_466 ?
P2 O3 Sr2 112.88(11) . 2_466 ?
P2 O3 Sr2 131.68(12) . 1_455 ?
P2 O4 Sr2 166.69(15) . . ?
P3 O5 Sr2 153.9(5) . . ?
P3A O5 Sr2 145.8(4) . . ?
P3 O6 Sr1 148.4(4) . . ?
P3A O6 Sr1 148.5(3) . . ?
Sr1 O7 Sr1 113.58(8) 1_455 2_475 ?
P5 O7 Sr1 131.38(12) . 1_455 ?
P5 O7 Sr1 112.60(11) . 2_475 ?
P5 O8 Sr1 165.98(16) . . ?
P4 O9 Sr1 150.73(14) . . ?
P4 O10 Sr2 136.29(13) . 1_565 ?
P6 O11 Sr1 132.1(3) . 2_475 ?
P6 O12 Sr1 138.6(3) . . ?
P6A O12 Sr1 137.9(4) . . ?
O11 P6A F11A 111.3(8) . . ?
O11 P6A F12A 109.8(8) . . ?
O12 P6A O11 122.3(7) . . ?
O12 P6A F11A 103.8(8) . . ?
O12 P6A F12A 108.9(8) . . ?
F12A P6A F11A 97.8(7) . . ?
O5 P3A O6 124.5(5) . . ?
O5 P3A F5B 105.5(5) . . ?
O5 P3A F6B 110.1(5) . . ?
O6 P3A F5B 108.0(5) . . ?
O6 P3A F6B 108.4(5) . . ?
F6B P3A F5B 96.9(5) . . ?

loop_
_geom_bond_atom_site_label_1
_geom_bond_atom_site_label_2
_geom_bond_distance
_geom_bond_site_symmetry_2
_geom_bond_publ_flag
Sr1 Sr1 4.7722(10) 2_475 y
Sr1 Sr1 4.3906(9) 2_575 y
Sr1 P5 3.4920(11) 2_475 y
Sr1 P5 3.7476(11) 1_655 y
Sr1 P6 3.742(7) 2_475 y
Sr1 O6 2.547(2) . y
Sr1 O7 2.602(2) 1_655 y
Sr1 O7 2.646(2) 2_475 y
Sr1 O8 2.446(2) . y
Sr1 O9 2.543(2) . y
Sr1 O11 2.599(2) 2_475 y
Sr1 O12 2.564(2) . y
Sr2 Sr2 4.7515(10) 2_466 y
Sr2 Sr2 4.3711(9) 2_566 y
Sr2 P2 3.7427(11) 1_655 y
Sr2 P2 3.4951(10) 2_466 y
Sr2 O1 2.576(2) 2_466 y
Sr2 O2 2.562(2) . y
Sr2 O3 2.642(2) 2_466 y
Sr2 O3 2.591(2) 1_655 y
Sr2 O4 2.464(2) . y
Sr2 O5 2.526(2) . y
Sr2 O10 2.572(2) 1_545 y
N1 H1A 0.939(17) . ?
N1 H1B 0.955(18) . ?
N1 H1C 0.930(17) . ?
N1 H1D 0.940(18) . ?
N2 H2A 0.931(17) . ?
N2 H2B 0.955(17) . ?
N2 H2C 0.906(17) . ?
N2 H2D 0.953(17) . ?
P1 O1 1.473(2) . ?
P1 O2 1.468(2) . ?
P1 F1 1.537(2) . ?
P1 F2 1.534(2) . ?
P2 O3 1.481(2) . ?
P2 O4 1.453(2) . ?
P2 F3 1.537(2) . ?
P2 F4 1.533(2) . ?
P3 O5 1.456(9) . ?
P3 O6 1.458(9) . ?
P3 F5A 1.537(11) . ?
P3 F6A 1.527(10) . ?
P4 O9 1.459(2) . ?
P4 O10 1.469(2) . ?
P4 F7 1.549(2) . ?
P4 F8 1.511(2) . ?
P5 O7 1.479(2) . ?
P5 O8 1.455(2) . ?
P5 F9 1.529(2) . ?
P5 F10 1.533(2) . ?
P6 O11 1.464(7) . ?
P6 O12 1.475(6) . ?
P6 F11 1.514(7) . ?
P6 F12 1.522(7) . ?
O5 P3A 1.421(7) . ?
O6 P3A 1.451(7) . ?
O11 P6A 1.483(10) . ?
O12 P6A 1.463(9) . ?
P6A F11A 1.532(10) . ?
P6A F12A 1.519(10) . ?
P3A F5B 1.528(8) . ?
P3A F6B 1.524(7) . ?

loop_
_geom_hbond_atom_site_label_D
_geom_hbond_atom_site_label_H
_geom_hbond_atom_site_label_A
_geom_hbond_distance_DH
_geom_hbond_distance_HA
_geom_hbond_distance_DA
_geom_hbond_angle_DHA
_geom_hbond_site_symmetry_A
_geom_hbond_publ_flag
N1 H1A O2 0.939(17) 1.974(19) 2.897(4) 167(4) 2_566 yes
N1 H1B O6 0.955(18) 2.26(4) 3.059(4) 140(5) . yes
N1 H1B O9 0.955(18) 2.54(5) 3.182(4) 125(4) . yes
N1 H1B F9 0.955(18) 2.22(5) 2.834(4) 121(4) 1_655 yes
N1 H1C O1 0.930(17) 1.90(2) 2.811(4) 165(3) 2_466 yes
N1 H1C F3 0.930(17) 2.73(4) 3.199(4) 112(3) 2_466 yes
N1 H1D F7 0.940(18) 2.47(4) 3.190(4) 133(4) 2_576 yes
N1 H1D F7 0.940(18) 2.31(4) 3.099(4) 142(4) . yes
